data_1568945
loop_
_publ_author_name
'Li, Qian'
'Fei, Jiawei'
'Ruan, Kaidong'
'Hua, Yuhui'
'Chen, Dafa'
'Luo, Ming'
'Xia, Haiping'

_publ_section_title
;
 Reshaping aromatic frameworks: expansion of aromatic system drives
 metallabenzenoids to metallapentalenes.
;
_journal_issue 21
_journal_name_full 'Chemical science'
_journal_page_first 5672
_journal_page_last 5680
_journal_paper_doi 10.1039/d3sc01491f
_journal_volume 14
_journal_year 2023
_chemical_formula_moiety 'C63 H52 Cl2 Os P3, C H2 Cl2, B F4'
_chemical_formula_sum 'C64 H54 B Cl4 F4 Os P3'
_chemical_formula_weight 1334.79
_space_group_crystal_system triclinic
_space_group_IT_number 2
_space_group_name_Hall '-P 1'
_space_group_name_H-M_alt 'P -1'
_atom_sites_solution_hydrogens geom
_atom_sites_solution_primary dual
_audit_creation_date 2022-09-23
_audit_creation_method
;
Olex2 1.5
(compiled 2022.04.07 svn.rca3783a0 for OlexSys, GUI svn.r6498)
;
_audit_update_record
;
2022-09-23 deposited with the CCDC.	2023-04-24 downloaded from the CCDC.
;
_cell_angle_alpha 93.9940(10)
_cell_angle_beta 94.966(2)
_cell_angle_gamma 95.826(2)
_cell_formula_units_Z 2
_cell_length_a 10.1361(2)
_cell_length_b 12.2229(2)
_cell_length_c 22.8285(4)
_cell_measurement_reflns_used 20513
_cell_measurement_temperature 99.98(13)
_cell_measurement_theta_max 73.8700
_cell_measurement_theta_min 3.6510
_cell_volume 2794.32(9)
_computing_cell_refinement 'CrysAlisPro 1.171.40.53 (Rigaku OD, 2019)'
_computing_data_collection 'CrysAlisPro 1.171.40.53 (Rigaku OD, 2019)'
_computing_data_reduction 'CrysAlisPro 1.171.40.53 (Rigaku OD, 2019)'
_computing_molecular_graphics 'Olex2 1.5 (Dolomanov et al., 2009)'
_computing_publication_material 'Olex2 1.5 (Dolomanov et al., 2009)'
_computing_structure_refinement 'SHELXL 2014/7 (Sheldrick, 2015)'
_computing_structure_solution 'SHELXT 2014/5 (Sheldrick, 2014)'
_diffrn_ambient_environment N~2~
_diffrn_ambient_temperature 99.98(13)
_diffrn_detector 'CCD plate'
_diffrn_detector_area_resol_mean 10.0000
_diffrn_detector_type HyPix
_diffrn_measured_fraction_theta_full 0.997
_diffrn_measured_fraction_theta_max 0.965
_diffrn_measurement_details
;
List of Runs (angles in degrees, time in seconds):

  # Type    Start    End  Width  t~exp~   \w     \q     \k     \f   Frames
#--------------------------------------------------------------------------
  1  \w    -24.00  36.00   0.50    1.00    --  -43.10  19.00 -60.00  120
  2  \w    -25.00  38.00   0.50    1.00    --  -43.10  19.00-150.00  126
  3  \w    -25.00  10.00   0.50    1.00    --  -43.10  19.00 -90.00   70
  4  \w    -44.00 -17.00   0.50    1.60    --  -90.25  45.00   0.00   54
  5  \w    -50.00 -18.00   0.50    1.60    --  -90.25  45.00 -30.00   64
  6  \w    -51.00 -26.00   0.50    1.60    --  -90.25  45.00-120.00   50
  7  \w    -50.00 -16.00   0.50    1.60    --  -90.25  45.00-150.00   68
  8  \w    -87.00 -60.00   0.50    1.60    --  -90.25 148.00 -79.00   54
  9  \w   -105.00 -66.00   0.50    1.00    --  -43.10 148.00 -79.00   78
 10  \w    -67.00 -41.00   0.50    1.60    --  -90.25 125.00  60.00   52
 11  \w    -77.00 -52.00   0.50    1.60    --  -90.25 124.00 115.00   50
 12  \w    -87.00 -25.00   0.50    1.00    --  -43.10 124.00 115.00  124
 13  \w    -71.00 -16.00   0.50    1.60    --  -90.25  61.00 150.00  110
 14  \w    -45.00 -13.00   0.50    1.60    --  -90.25  45.00  90.00   64
 15  \w    -98.00 -72.00   0.50    1.00    --  -43.10-124.00  36.00   52
 16  \w   -104.00 -73.00   0.50    1.00    --  -43.10-125.00  90.00   62
 17  \w   -135.00 -83.00   0.50    1.60    --  -90.25-124.00  36.00  104
 18  \w   -110.00 -60.00   0.50    1.00    --  -43.10-148.00-128.00  100
 19  \w     36.00 117.00   0.50    1.00    --   43.10  77.00 -60.00  162
 20  \w     77.00 130.00   0.50    1.60    --  107.76 148.00 -79.00  106
 21  \w     92.00 123.00   0.50    1.60    --  107.76 125.00 -30.00   62
 22  \w    145.00 171.00   0.50    1.60    --  107.76 125.00  30.00   52
 23  \w    125.00 172.00   0.50    1.60    --  107.76  61.00 120.00   94
 24  \w    111.00 136.00   0.50    1.60    --  107.76 124.00 115.00   50
 25  \w     93.00 153.00   0.50    1.60    --  107.76 125.00  60.00  120
 26  \w     84.00 110.00   0.50    1.60    --  107.76  30.00   0.00   52
 27  \w    118.00 165.00   0.50    1.60    --  107.76  30.00   0.00   94
 28  \w     95.00 121.00   0.50    1.60    --  107.76 125.00  30.00   52
 29  \w     92.00 117.00   0.50    1.60    --  107.76  61.00 120.00   50
 30  \w     35.00  66.00   0.50    1.60    --  107.76 -61.00  60.00   62
 31  \w     50.00 105.00   0.50    1.60    --  107.76 -77.00  60.00  110
 32  \w     70.00 110.00   0.50    1.60    --  107.76-124.00  36.00   80
 33  \w     78.00 103.00   0.50    1.60    --  107.76 -77.00 -30.00   50
 34  \w     70.00 104.00   0.50    1.60    --  107.76 -94.00 -60.00   68
 35  \w     88.00 133.00   0.50    1.60    --  107.76-148.00-128.00   90
 36  \w     69.00  94.00   0.50    1.00    --   43.10-148.00-128.00   50
 37  \w     44.00  73.00   0.50    1.60    --  107.76 -77.00 -30.00   58
 38  \w     56.00 116.00   0.50    1.60    --  107.76-125.00 -30.00  120
 39  \w     72.00 106.00   0.50    1.60    --  107.76 -94.00  60.00   68
 40  \w     41.00  66.00   0.50    1.60    --  107.76 -61.00 -30.00   50
 41  \w     33.00  69.00   0.50    1.60    --  107.76 -61.00   0.00   72
 42  \w     35.00 115.00   0.50    1.60    --  107.76-125.00  90.00  160
 43  \w     33.00 108.00   0.50    1.60    --  107.76 -94.00 150.00  150
 44  \w     31.00  69.00   0.50    1.00    --   43.10-124.00  36.00   76
 45  \w     34.00 110.50   0.50    1.60    --  107.76-125.00 -90.00  153
 46  \w     40.00  65.00   0.50    1.60    --  107.76 -61.00-180.00   50
 47  \w     36.00  71.00   0.50    1.60    --  107.76 -61.00-120.00   70
 48  \w     41.00 100.00   0.50    1.60    --  107.76-125.00-120.00  118
 49  \w     82.00 176.00   0.50    1.60    --  107.76  45.00 -90.00  188
 50  \w    107.00 133.00   0.50    1.60    --  107.76 125.00-150.00   52
 51  \w     93.00 127.00   0.50    1.60    --  107.76 125.00-180.00   68
 52  \w   -129.00-104.00   0.50    1.60    --  -90.25-148.00-128.00   50
 53  \w   -165.00 -85.00   0.50    1.60    --  -90.25 -45.00  90.00  160
;
_diffrn_measurement_device 'four-circle diffractometer'
_diffrn_measurement_device_type 'XtaLAB Synergy, Dualflex, HyPix'
_diffrn_measurement_method '\w scans'
_diffrn_orient_matrix_type 'CrysAlisPro convention (1999,Acta A55,543-557)'
_diffrn_orient_matrix_UB_11 0.1429968000
_diffrn_orient_matrix_UB_12 -0.0100090000
_diffrn_orient_matrix_UB_13 -0.0161204000
_diffrn_orient_matrix_UB_21 -0.0474034000
_diffrn_orient_matrix_UB_22 0.0034117000
_diffrn_orient_matrix_UB_23 -0.0657482000
_diffrn_orient_matrix_UB_31 0.0292416000
_diffrn_orient_matrix_UB_32 0.1266516000
_diffrn_orient_matrix_UB_33 0.0058938000
_diffrn_radiation_monochromator mirror
_diffrn_radiation_probe x-ray
_diffrn_radiation_type 'Cu K\a'
_diffrn_radiation_wavelength 1.54184
_diffrn_reflns_av_R_equivalents 0.0442
_diffrn_reflns_av_unetI/netI 0.0359
_diffrn_reflns_Laue_measured_fraction_full 0.997
_diffrn_reflns_Laue_measured_fraction_max 0.965
_diffrn_reflns_limit_h_max 12
_diffrn_reflns_limit_h_min -12
_diffrn_reflns_limit_k_max 15
_diffrn_reflns_limit_k_min -12
_diffrn_reflns_limit_l_max 28
_diffrn_reflns_limit_l_min -28
_diffrn_reflns_number 35168
_diffrn_reflns_point_group_measured_fraction_full 0.997
_diffrn_reflns_point_group_measured_fraction_max 0.965
_diffrn_reflns_theta_full 67.684
_diffrn_reflns_theta_max 74.594
_diffrn_reflns_theta_min 3.646
_diffrn_source 'micro-focus sealed X-ray tube'
_diffrn_source_type 'PhotonJet (Cu) X-ray Source'
_exptl_absorpt_coefficient_mu 7.331
_exptl_absorpt_correction_T_max 0.822
_exptl_absorpt_correction_T_min 0.392
_exptl_absorpt_correction_type gaussian
_exptl_absorpt_process_details
;
CrysAlisPro 1.171.40.53 (Rigaku Oxford Diffraction, 2019)
Numerical absorption correction based on gaussian integration over
			a multifaceted crystal model
Empirical absorption correction using spherical harmonics,
 implemented in SCALE3 ABSPACK scaling algorithm.
;
_exptl_crystal_colour brown
_exptl_crystal_colour_primary brown
_exptl_crystal_density_diffrn 1.586
_exptl_crystal_description plate
_exptl_crystal_F_000 1336
_exptl_crystal_size_max 0.149
_exptl_crystal_size_mid 0.139
_exptl_crystal_size_min 0.074
_refine_diff_density_max 3.079
_refine_diff_density_min -2.037
_refine_diff_density_rms 0.134
_refine_ls_extinction_method none
_refine_ls_goodness_of_fit_ref 1.048
_refine_ls_hydrogen_treatment constr
_refine_ls_matrix_type full
_refine_ls_number_parameters 703
_refine_ls_number_reflns 11065
_refine_ls_number_restraints 0
_refine_ls_restrained_S_all 1.048
_refine_ls_R_factor_all 0.0462
_refine_ls_R_factor_gt 0.0434
_refine_ls_shift/su_max 0.002
_refine_ls_shift/su_mean 0.000
_refine_ls_structure_factor_coef Fsqd
_refine_ls_weighting_details 'w=1/[\s^2^(Fo^2^)+(0.0490P)^2^+15.4014P] where P=(Fo^2^+2Fc^2^)/3'
_refine_ls_weighting_scheme calc
_refine_ls_wR_factor_gt 0.1082
_refine_ls_wR_factor_ref 0.1097
_reflns_Friedel_coverage 0.000
_reflns_number_gt 10425
_reflns_number_total 11065
_reflns_threshold_expression 'I > 2\s(I)'
_cod_data_source_file d3sc01491f2.cif
_cod_data_source_block 3
_cod_depositor_comments 'Adding full bibliography for 1568944--1568946.cif.'
_cod_database_code 1568945
_shelx_shelxl_version_number 2014/7
_chemical_oxdiff_formula 'C64 H54 B Cl4 F4 Os P3'
_shelx_space_group_comment
;
The symmetry employed for this shelxl refinement is uniquely defined
by the following loop, which should always be used as a source of
symmetry information in preference to the above space-group names.
They are only intended as comments.
;
_olex2_refinement_description
;
1. Others
 Fixed Sof: F022(0.75) F026(0.25)
2.a Secondary CH2 refined with riding coordinates:
 C9(H9A,H9B), C3(H3A,H3B), C025(H02A,H02B)
2.b Aromatic/amide H refined with riding coordinates:
 C00E(H00E), C00H(H00H), C00K(H00K), C00L(H00L), C00M(H00M), C00N(H00N),
 C1(H1), C00P(H00P), C00R(H00R), C00S(H00S), C00T(H00T), C00V(H00V), C00W(H00W),
  C00X(H00X), C00Y(H00Y), C7(H7), C011(H011), C012(H012), C015(H015),
 C016(H016), C018(H018), C019(H019), C01A(H01A), C6(H6), C01C(H01C), C01D(H01D),
  C01E(H01E), C01F(H01F), C01G(H01G), C01H(H01H), C01K(H01K), C01L(H01L),
 C01M(H01M), C01N(H01N), C01O(H01O), C01P(H01P), C01Q(H01Q), C01R(H01R),
 C01S(H01S), C01U(H01U), C01V(H01V), C01W(H01W), C01X(H01X), C01Y(H01Y),
 C01Z(H01Z), C020(H020), C021(H021), C023(H023)
;
_olex2_submission_special_instructions 'No special instructions were received'
_oxdiff_exptl_absorpt_empirical_details
;
Empirical correction (ABSPACK) includes:
- Absorption correction using spherical harmonics
- Frame scaling
;
_oxdiff_exptl_absorpt_empirical_full_max 3.893
_oxdiff_exptl_absorpt_empirical_full_min 0.428

loop_
_space_group_symop_operation_xyz
'x, y, z'
'-x, -y, -z'

loop_
_atom_site_label
_atom_site_type_symbol
_atom_site_fract_x
_atom_site_fract_y
_atom_site_fract_z
_atom_site_U_iso_or_equiv
_atom_site_adp_type
_atom_site_occupancy
_atom_site_site_symmetry_order
_atom_site_calc_flag
_atom_site_refinement_flags_posn
_atom_site_refinement_flags_adp
_atom_site_refinement_flags_occupancy
_atom_site_disorder_assembly
_atom_site_disorder_group
Os1 Os 0.65915(2) 0.61751(2) 0.35545(2) 0.01501(7) Uani 1 1 d . . . . .
Cl1 Cl 0.90600(10) 0.63793(8) 0.37439(5) 0.0207(2) Uani 1 1 d . . . . .
Cl2 Cl 0.20572(11) 0.60026(10) 0.27999(5) 0.0275(2) Uani 1 1 d . . . . .
P1 P 0.64592(11) 0.41709(8) 0.34604(5) 0.0164(2) Uani 1 1 d . . . . .
P2 P 0.68646(10) 0.81645(8) 0.36626(5) 0.0155(2) Uani 1 1 d . . . . .
P3 P 0.63340(12) 0.62492(10) 0.14818(5) 0.0235(2) Uani 1 1 d . . . . .
Cl07 Cl -0.2621(2) 1.21856(18) 0.03572(10) 0.0715(5) Uani 1 1 d . . . . .
Cl08 Cl -0.0013(3) 1.26749(19) -0.00803(11) 0.0866(7) Uani 1 1 d . . . . .
F009 F 0.2009(5) 1.0666(3) 0.07016(17) 0.0553(10) Uani 1 1 d . . . . .
C8 C 0.5487(5) 0.6118(3) 0.42630(19) 0.0201(9) Uani 1 1 d . . . . .
C4 C 0.4760(4) 0.6130(3) 0.30988(19) 0.0177(8) Uani 1 1 d . . . . .
C9 C 0.6755(4) 0.6127(4) 0.45184(19) 0.0188(8) Uani 1 1 d . . . . .
H9A H 0.7001 0.5437 0.4680 0.023 Uiso 1 1 calc R U . . .
H9B H 0.7149 0.6808 0.4757 0.023 Uiso 1 1 calc R U . . .
C00D C 0.7149(4) 0.8694(4) 0.44390(19) 0.0187(8) Uani 1 1 d . . . . .
C00E C 0.6149(4) 0.8893(4) 0.4801(2) 0.0207(9) Uani 1 1 d . . . . .
H00E H 0.5247 0.8823 0.4638 0.025 Uiso 1 1 calc R U . . .
F00F F 0.1337(6) 0.9609(5) 0.1409(2) 0.0867(17) Uani 1 1 d . . . . .
C00G C 0.8224(4) 0.8990(3) 0.33665(19) 0.0185(8) Uani 1 1 d . . . . .
C00H C 0.8466(5) 0.8782(4) 0.4693(2) 0.0219(9) Uani 1 1 d . . . . .
H00H H 0.9158 0.8637 0.4453 0.026 Uiso 1 1 calc R U . . .
C00I C 0.7187(5) 0.3458(4) 0.40759(19) 0.0198(9) Uani 1 1 d . . . . .
C00J C 0.4696(5) 0.3621(4) 0.3367(2) 0.0213(9) Uani 1 1 d . . . . .
C00K C 0.7772(5) 0.9280(4) 0.5647(2) 0.0234(9) Uani 1 1 d . . . . .
H00K H 0.7981 0.9475 0.6057 0.028 Uiso 1 1 calc R U . . .
C00L C 0.4172(4) 0.8550(3) 0.3516(2) 0.0202(9) Uani 1 1 d . . . . .
H00L H 0.4062 0.8124 0.3845 0.024 Uiso 1 1 calc R U . . .
C00M C 0.6605(5) 0.2439(4) 0.4216(2) 0.0215(9) Uani 1 1 d . . . . .
H00M H 0.5808 0.2102 0.3998 0.026 Uiso 1 1 calc R U . . .
C00N C 0.8368(4) 1.0125(4) 0.3528(2) 0.0223(9) Uani 1 1 d . . . . .
H00N H 0.7888 1.0404 0.3835 0.027 Uiso 1 1 calc R U . . .
C1 C 0.7056(5) 0.6209(3) 0.26773(19) 0.0204(9) Uani 1 1 d . . . . .
H1 H 0.7947 0.6170 0.2586 0.024 Uiso 1 1 calc R U . . .
C00P C 0.9793(5) 0.9320(4) 0.2642(2) 0.0275(10) Uani 1 1 d . . . . .
H00P H 1.0286 0.9043 0.2340 0.033 Uiso 1 1 calc R U . . .
C00Q C 0.7222(5) 0.3502(4) 0.28513(19) 0.0206(9) Uani 1 1 d . . . . .
C00R C 0.8774(5) 0.9078(4) 0.5290(2) 0.0238(9) Uani 1 1 d . . . . .
H00R H 0.9674 0.9143 0.5455 0.029 Uiso 1 1 calc R U . . .
C00S C 0.6462(5) 0.9194(4) 0.5400(2) 0.0224(9) Uani 1 1 d . . . . .
H00S H 0.5773 0.9342 0.5641 0.027 Uiso 1 1 calc R U . . .
C00T C 0.3986(5) 0.3496(4) 0.3861(2) 0.0230(9) Uani 1 1 d . . . . .
H00T H 0.4439 0.3594 0.4246 0.028 Uiso 1 1 calc R U . . .
C3 C 0.4730(4) 0.6279(4) 0.2447(2) 0.0219(9) Uani 1 1 d . . . . .
H3A H 0.4132 0.5671 0.2224 0.026 Uiso 1 1 calc R U . . .
H3B H 0.4374 0.6983 0.2365 0.026 Uiso 1 1 calc R U . . .
C00V C 0.7201(5) 0.1914(4) 0.4679(2) 0.0242(9) Uani 1 1 d . . . . .
H00V H 0.6799 0.1224 0.4778 0.029 Uiso 1 1 calc R U . . .
C00W C 0.8362(5) 0.2388(4) 0.4991(2) 0.0255(10) Uani 1 1 d . . . . .
H00W H 0.8739 0.2038 0.5315 0.031 Uiso 1 1 calc R U . . .
C00X C 0.8448(5) 0.3982(4) 0.2703(2) 0.0249(10) Uani 1 1 d . . . . .
H00X H 0.8846 0.4660 0.2900 0.030 Uiso 1 1 calc R U . . .
C00Y C 0.8401(5) 0.3915(4) 0.4380(2) 0.0237(9) Uani 1 1 d . . . . .
H00Y H 0.8826 0.4594 0.4275 0.028 Uiso 1 1 calc R U . . .
C7 C 0.4173(5) 0.6034(4) 0.4357(2) 0.0233(9) Uani 1 1 d . . . . .
H7 H 0.3922 0.6024 0.4749 0.028 Uiso 1 1 calc R U . . .
C5 C 0.3477(4) 0.6007(4) 0.3306(2) 0.0205(9) Uani 1 1 d . . . . .
C011 C 0.3077(5) 0.8937(4) 0.3227(2) 0.0261(10) Uani 1 1 d . . . . .
H011 H 0.2218 0.8769 0.3356 0.031 Uiso 1 1 calc R U . . .
C012 C 0.8958(5) 0.8592(4) 0.2930(2) 0.0233(9) Uani 1 1 d . . . . .
H012 H 0.8895 0.7821 0.2825 0.028 Uiso 1 1 calc R U . . .
C2 C 0.6096(5) 0.6284(4) 0.2250(2) 0.0224(9) Uani 1 1 d . . . . .
C014 C 0.5441(4) 0.8782(4) 0.3328(2) 0.0202(9) Uani 1 1 d . . . . .
C015 C 0.9898(5) 1.0440(4) 0.2798(2) 0.0266(10) Uani 1 1 d . . . . .
H015 H 1.0450 1.0935 0.2598 0.032 Uiso 1 1 calc R U . . .
C016 C 0.2606(5) 0.3227(4) 0.3785(2) 0.0279(10) Uani 1 1 d . . . . .
H016 H 0.2118 0.3145 0.4119 0.033 Uiso 1 1 calc R U . . .
C017 C 0.5244(5) 0.5102(4) 0.1125(2) 0.0282(10) Uani 1 1 d . . . . .
C018 C 0.6667(5) 0.2484(4) 0.2572(2) 0.0276(10) Uani 1 1 d . . . . .
H018 H 0.5854 0.2139 0.2684 0.033 Uiso 1 1 calc R U . . .
C019 C 0.8984(5) 0.3373(4) 0.4837(2) 0.0263(10) Uani 1 1 d . . . . .
H019 H 0.9809 0.3680 0.5042 0.032 Uiso 1 1 calc R U . . .
C01A C 0.1952(5) 0.3079(4) 0.3223(2) 0.0308(11) Uani 1 1 d . . . . .
H01A H 0.1013 0.2904 0.3174 0.037 Uiso 1 1 calc R U . . .
C6 C 0.3187(5) 0.5962(4) 0.3880(2) 0.0237(9) Uani 1 1 d . . . . .
H6 H 0.2279 0.5878 0.3958 0.028 Uiso 1 1 calc R U . . .
C01C C 0.9195(5) 1.0845(4) 0.3249(2) 0.0239(9) Uani 1 1 d . . . . .
H01C H 0.9285 1.1613 0.3364 0.029 Uiso 1 1 calc R U . . .
C01D C 0.2650(5) 0.3183(4) 0.2732(2) 0.0302(11) Uani 1 1 d . . . . .
H01D H 0.2196 0.3055 0.2348 0.036 Uiso 1 1 calc R U . . .
C01E C 0.5573(5) 0.9398(4) 0.2836(2) 0.0265(10) Uani 1 1 d . . . . .
H01E H 0.6422 0.9542 0.2694 0.032 Uiso 1 1 calc R U . . .
C01F C 0.4024(5) 0.3478(4) 0.2805(2) 0.0253(10) Uani 1 1 d . . . . .
H01F H 0.4502 0.3582 0.2469 0.030 Uiso 1 1 calc R U . . .
C01G C 0.9081(5) 0.3453(4) 0.2261(2) 0.0307(11) Uani 1 1 d . . . . .
H01G H 0.9914 0.3777 0.2160 0.037 Uiso 1 1 calc R U . . .
C01H C 0.8509(6) 0.2464(4) 0.1969(2) 0.0334(12) Uani 1 1 d . . . . .
H01H H 0.8934 0.2122 0.1662 0.040 Uiso 1 1 calc R U . . .
C01I C 0.8044(5) 0.6085(4) 0.1379(2) 0.0275(10) Uani 1 1 d . . . . .
C01J C 0.5917(6) 0.7498(4) 0.1171(2) 0.0296(11) Uani 1 1 d . . . . .
C01K C 0.7312(6) 0.1977(4) 0.2129(2) 0.0324(11) Uani 1 1 d . . . . .
H01K H 0.6927 0.1291 0.1935 0.039 Uiso 1 1 calc R U . . .
C01L C 0.3227(5) 0.9574(4) 0.2748(2) 0.0302(11) Uani 1 1 d . . . . .
H01L H 0.2477 0.9852 0.2555 0.036 Uiso 1 1 calc R U . . .
C01M C 0.9026(5) 0.6923(5) 0.1599(2) 0.0316(11) Uani 1 1 d . . . . .
H01M H 0.8784 0.7589 0.1779 0.038 Uiso 1 1 calc R U . . .
C01N C 0.8400(6) 0.5109(5) 0.1103(2) 0.0349(12) Uani 1 1 d . . . . .
H01N H 0.7734 0.4534 0.0947 0.042 Uiso 1 1 calc R U . . .
C01O C 0.4275(6) 0.5222(5) 0.0667(2) 0.0377(12) Uani 1 1 d . . . . .
H01O H 0.4231 0.5916 0.0506 0.045 Uiso 1 1 calc R U . . .
C01P C 0.5318(6) 0.4067(4) 0.1349(2) 0.0348(12) Uani 1 1 d . . . . .
H01P H 0.5978 0.3981 0.1660 0.042 Uiso 1 1 calc R U . . .
C01Q C 0.4477(5) 0.9798(4) 0.2557(2) 0.0310(11) Uani 1 1 d . . . . .
H01Q H 0.4583 1.0229 0.2230 0.037 Uiso 1 1 calc R U . . .
C01R C 1.0362(6) 0.6791(6) 0.1558(3) 0.0415(13) Uani 1 1 d . . . . .
H01R H 1.1033 0.7364 0.1710 0.050 Uiso 1 1 calc R U . . .
C01S C 0.6785(7) 0.8065(5) 0.0828(3) 0.0425(14) Uani 1 1 d . . . . .
H01S H 0.7600 0.7790 0.0749 0.051 Uiso 1 1 calc R U . . .
F01T F 0.2701(12) 1.1108(5) 0.1636(3) 0.167(5) Uani 1 1 d . . . . .
C01U C 0.9742(7) 0.4996(5) 0.1061(3) 0.0443(14) Uani 1 1 d . . . . .
H01U H 0.9993 0.4343 0.0871 0.053 Uiso 1 1 calc R U . . .
C01V C 1.0712(6) 0.5822(6) 0.1294(3) 0.0454(15) Uani 1 1 d . . . . .
H01V H 1.1625 0.5725 0.1273 0.055 Uiso 1 1 calc R U . . .
C01W C 0.4725(7) 0.7903(6) 0.1278(3) 0.0475(16) Uani 1 1 d . . . . .
H01W H 0.4127 0.7506 0.1504 0.057 Uiso 1 1 calc R U . . .
C01X C 0.3376(7) 0.4320(6) 0.0447(3) 0.0482(16) Uani 1 1 d . . . . .
H01X H 0.2704 0.4400 0.0141 0.058 Uiso 1 1 calc R U . . .
C01Y C 0.4431(7) 0.3172(5) 0.1120(3) 0.0472(15) Uani 1 1 d . . . . .
H01Y H 0.4491 0.2469 0.1267 0.057 Uiso 1 1 calc R U . . .
C01Z C 0.3460(7) 0.3304(6) 0.0675(3) 0.0521(17) Uani 1 1 d . . . . .
H01Z H 0.2843 0.2692 0.0524 0.063 Uiso 1 1 calc R U . . .
C020 C 0.5262(8) 0.9450(6) 0.0732(3) 0.0548(19) Uani 1 1 d . . . . .
H020 H 0.5051 1.0132 0.0594 0.066 Uiso 1 1 calc R U . . .
C021 C 0.4393(8) 0.8871(6) 0.1060(3) 0.056(2) Uani 1 1 d . . . . .
H021 H 0.3571 0.9139 0.1136 0.068 Uiso 1 1 calc R U . . .
F022 F 0.0953(9) 1.1570(9) 0.1363(4) 0.114(3) Uani 0.75 1 d . . P A 1
C023 C 0.6443(8) 0.9046(6) 0.0603(3) 0.0560(18) Uani 1 1 d . . . . .
H023 H 0.7018 0.9433 0.0361 0.067 Uiso 1 1 calc R U . . .
B024 B 0.1614(11) 1.0676(9) 0.1249(3) 0.065(3) Uani 1 1 d . . . . .
C025 C -0.1180(9) 1.1644(7) 0.0119(4) 0.071(2) Uani 1 1 d . . . . .
H02A H -0.0762 1.1254 0.0440 0.086 Uiso 1 1 calc R U . . .
H02B H -0.1446 1.1101 -0.0224 0.086 Uiso 1 1 calc R U . . .
F026 F 0.0020(17) 1.0618(17) 0.1112(8) 0.063(5) Uani 0.25 1 d . . P A 2

loop_
_atom_site_aniso_label
_atom_site_aniso_U_11
_atom_site_aniso_U_22
_atom_site_aniso_U_33
_atom_site_aniso_U_23
_atom_site_aniso_U_13
_atom_site_aniso_U_12
Os1 0.01562(10) 0.01307(10) 0.01594(10) 0.00038(6) 0.00052(7) 0.00099(6)
Cl1 0.0168(5) 0.0210(5) 0.0237(5) 0.0018(4) -0.0004(4) 0.0013(4)
Cl2 0.0175(5) 0.0309(6) 0.0330(6) 0.0009(4) -0.0020(4) 0.0025(4)
P1 0.0183(5) 0.0121(5) 0.0182(5) 0.0002(4) -0.0004(4) 0.0020(4)
P2 0.0156(5) 0.0131(5) 0.0173(5) 0.0000(4) 0.0011(4) 0.0009(4)
P3 0.0272(6) 0.0256(6) 0.0175(5) 0.0005(4) 0.0004(4) 0.0035(5)
Cl07 0.0713(12) 0.0672(12) 0.0683(12) -0.0220(9) -0.0061(10) -0.0007(9)
Cl08 0.123(2) 0.0674(13) 0.0747(14) 0.0130(11) 0.0453(14) 0.0022(13)
F009 0.082(3) 0.045(2) 0.043(2) 0.0011(16) 0.027(2) 0.0099(19)
C8 0.028(2) 0.013(2) 0.019(2) 0.0003(16) 0.0065(17) 0.0002(16)
C4 0.016(2) 0.016(2) 0.022(2) 0.0004(16) 0.0044(16) 0.0018(15)
C9 0.020(2) 0.018(2) 0.020(2) 0.0042(16) 0.0051(16) 0.0000(16)
C00D 0.020(2) 0.017(2) 0.019(2) 0.0004(16) 0.0019(16) 0.0025(16)
C00E 0.018(2) 0.019(2) 0.026(2) 0.0042(17) 0.0032(17) 0.0036(16)
F00F 0.087(4) 0.113(4) 0.053(3) 0.020(3) 0.017(2) -0.035(3)
C00G 0.019(2) 0.014(2) 0.022(2) 0.0032(16) -0.0014(16) 0.0012(16)
C00H 0.019(2) 0.021(2) 0.024(2) -0.0007(17) 0.0027(17) 0.0008(17)
C00I 0.023(2) 0.017(2) 0.018(2) 0.0020(16) -0.0007(17) 0.0033(17)
C00J 0.024(2) 0.016(2) 0.024(2) 0.0015(16) 0.0019(18) 0.0007(17)
C00K 0.029(2) 0.018(2) 0.022(2) 0.0000(17) 0.0000(18) 0.0006(18)
C00L 0.021(2) 0.014(2) 0.025(2) -0.0039(16) 0.0009(17) 0.0016(16)
C00M 0.021(2) 0.019(2) 0.025(2) -0.0002(17) 0.0030(17) 0.0035(17)
C00N 0.019(2) 0.022(2) 0.025(2) 0.0001(18) 0.0014(17) 0.0031(17)
C1 0.032(2) 0.016(2) 0.014(2) 0.0023(15) 0.0058(17) 0.0031(17)
C00P 0.024(2) 0.027(2) 0.030(3) 0.0010(19) 0.0067(19) -0.0016(19)
C00Q 0.023(2) 0.020(2) 0.020(2) 0.0019(17) -0.0001(17) 0.0054(17)
C00R 0.023(2) 0.019(2) 0.028(2) -0.0021(17) -0.0026(18) 0.0012(17)
C00S 0.023(2) 0.022(2) 0.023(2) 0.0011(17) 0.0064(18) 0.0038(17)
C00T 0.024(2) 0.018(2) 0.027(2) 0.0044(17) 0.0022(18) 0.0021(17)
C3 0.021(2) 0.025(2) 0.019(2) 0.0031(17) 0.0003(17) -0.0002(17)
C00V 0.028(2) 0.020(2) 0.027(2) 0.0048(18) 0.0084(19) 0.0080(18)
C00W 0.031(2) 0.025(2) 0.023(2) 0.0041(18) 0.0011(19) 0.0141(19)
C00X 0.024(2) 0.026(2) 0.024(2) 0.0022(18) -0.0015(18) 0.0073(18)
C00Y 0.026(2) 0.016(2) 0.028(2) 0.0016(17) 0.0004(19) 0.0036(17)
C7 0.026(2) 0.022(2) 0.023(2) 0.0028(17) 0.0111(18) 0.0008(18)
C5 0.016(2) 0.016(2) 0.028(2) -0.0010(17) -0.0013(17) 0.0005(16)
C011 0.021(2) 0.023(2) 0.033(3) -0.0061(19) -0.0003(19) 0.0054(18)
C012 0.021(2) 0.021(2) 0.026(2) -0.0010(18) 0.0024(18) -0.0025(17)
C2 0.026(2) 0.021(2) 0.019(2) -0.0009(17) 0.0006(17) -0.0016(17)
C014 0.018(2) 0.019(2) 0.022(2) -0.0018(17) -0.0016(17) 0.0019(16)
C015 0.019(2) 0.030(3) 0.031(3) 0.008(2) 0.0036(18) -0.0033(18)
C016 0.026(2) 0.022(2) 0.036(3) 0.008(2) 0.003(2) 0.0004(18)
C017 0.032(3) 0.032(3) 0.019(2) -0.0051(19) 0.0020(19) 0.001(2)
C018 0.031(3) 0.028(3) 0.024(2) 0.0001(19) 0.0017(19) 0.005(2)
C019 0.024(2) 0.027(2) 0.027(2) -0.0015(19) -0.0039(19) 0.0076(19)
C01A 0.024(2) 0.019(2) 0.047(3) 0.005(2) -0.004(2) -0.0051(18)
C6 0.024(2) 0.016(2) 0.031(2) 0.0002(17) 0.0045(19) 0.0025(17)
C01C 0.022(2) 0.015(2) 0.033(3) 0.0018(18) 0.0002(19) -0.0025(17)
C01D 0.033(3) 0.020(2) 0.035(3) -0.0007(19) -0.008(2) -0.0013(19)
C01E 0.023(2) 0.026(2) 0.029(2) 0.0056(19) -0.0029(19) -0.0007(18)
C01F 0.026(2) 0.023(2) 0.026(2) 0.0010(18) -0.0022(19) 0.0037(18)
C01G 0.030(3) 0.038(3) 0.027(2) 0.006(2) 0.004(2) 0.014(2)
C01H 0.047(3) 0.035(3) 0.022(2) 0.000(2) 0.003(2) 0.025(2)
C01I 0.029(3) 0.032(3) 0.024(2) 0.0035(19) 0.0040(19) 0.008(2)
C01J 0.040(3) 0.032(3) 0.017(2) 0.0027(19) -0.001(2) 0.010(2)
C01K 0.047(3) 0.024(2) 0.027(2) -0.0042(19) -0.003(2) 0.014(2)
C01L 0.024(2) 0.026(2) 0.040(3) 0.003(2) -0.006(2) 0.0054(19)
C01M 0.034(3) 0.038(3) 0.022(2) -0.004(2) 0.003(2) 0.004(2)
C01N 0.038(3) 0.039(3) 0.028(3) 0.000(2) 0.006(2) 0.008(2)
C01O 0.040(3) 0.049(3) 0.023(3) 0.000(2) 0.002(2) 0.000(3)
C01P 0.044(3) 0.030(3) 0.028(3) -0.002(2) 0.000(2) 0.000(2)
C01Q 0.031(3) 0.025(2) 0.035(3) 0.010(2) -0.005(2) -0.001(2)
C01R 0.031(3) 0.060(4) 0.032(3) -0.001(3) 0.005(2) -0.001(3)
C01S 0.053(4) 0.039(3) 0.039(3) 0.013(2) 0.005(3) 0.011(3)
F01T 0.337(13) 0.057(3) 0.079(4) 0.016(3) -0.082(6) -0.029(5)
C01U 0.049(4) 0.046(3) 0.042(3) 0.001(3) 0.012(3) 0.019(3)
C01V 0.032(3) 0.067(4) 0.041(3) 0.007(3) 0.007(2) 0.015(3)
C01W 0.056(4) 0.060(4) 0.034(3) 0.016(3) 0.012(3) 0.027(3)
C01X 0.039(3) 0.071(5) 0.029(3) -0.004(3) -0.002(2) -0.010(3)
C01Y 0.064(4) 0.041(3) 0.033(3) -0.007(2) 0.009(3) -0.010(3)
C01Z 0.060(4) 0.056(4) 0.033(3) -0.012(3) 0.005(3) -0.018(3)
C020 0.090(6) 0.041(4) 0.036(3) 0.008(3) -0.006(3) 0.027(4)
C021 0.079(5) 0.070(5) 0.030(3) 0.011(3) 0.008(3) 0.049(4)
F022 0.103(6) 0.174(9) 0.081(5) -0.007(6) 0.031(5) 0.083(7)
C023 0.067(5) 0.051(4) 0.052(4) 0.024(3) 0.005(3) 0.004(3)
B024 0.096(7) 0.080(6) 0.026(3) 0.002(4) 0.005(4) 0.054(6)
C025 0.082(6) 0.045(4) 0.082(6) -0.013(4) 0.010(5) -0.002(4)
F026 0.046(9) 0.092(13) 0.061(10) 0.018(9) 0.010(8) 0.046(9)

loop_
_atom_type_symbol
_atom_type_description
_atom_type_scat_dispersion_real
_atom_type_scat_dispersion_imag
_atom_type_scat_source
C C 0.0181 0.0091 'International Tables Vol C Tables 4.2.6.8 and 6.1.1.4'
H H 0.0000 0.0000 'International Tables Vol C Tables 4.2.6.8 and 6.1.1.4'
B B 0.0090 0.0039 'International Tables Vol C Tables 4.2.6.8 and 6.1.1.4'
Cl Cl 0.3639 0.7018 'International Tables Vol C Tables 4.2.6.8 and 6.1.1.4'
F F 0.0727 0.0534 'International Tables Vol C Tables 4.2.6.8 and 6.1.1.4'
Os Os -4.9801 6.2216 'International Tables Vol C Tables 4.2.6.8 and 6.1.1.4'
P P 0.2955 0.4335 'International Tables Vol C Tables 4.2.6.8 and 6.1.1.4'

loop_
_exptl_crystal_face_index_h
_exptl_crystal_face_index_k
_exptl_crystal_face_index_l
_exptl_crystal_face_perp_dist
2 -7 0 0.0822
-19 1 0 0.0746
2 1 -13 0.0010
0 8 1 0.0420
2 0 21 0.0198
6 -4 -1 0.0639

loop_
_geom_angle_atom_site_label_1
_geom_angle_atom_site_label_2
_geom_angle_atom_site_label_3
_geom_angle
_geom_angle_site_symmetry_1
_geom_angle_site_symmetry_3
_geom_angle_publ_flag
P1 Os1 Cl1 92.70(3) . . ?
P2 Os1 Cl1 83.87(3) . . ?
P2 Os1 P1 176.56(4) . . ?
C8 Os1 Cl1 118.23(14) . . ?
C8 Os1 P1 90.37(12) . . ?
C8 Os1 P2 91.05(12) . . ?
C8 Os1 C9 37.24(17) . . ?
C8 Os1 C1 159.99(19) . . ?
C4 Os1 Cl1 158.83(12) . . ?
C4 Os1 P1 90.91(12) . . ?
C4 Os1 P2 92.38(12) . . ?
C4 Os1 C8 82.57(18) . . ?
C4 Os1 C9 119.80(16) . . ?
C4 Os1 C1 77.42(18) . . ?
C9 Os1 Cl1 81.13(12) . . ?
C9 Os1 P1 89.00(12) . . ?
C9 Os1 P2 90.23(12) . . ?
C1 Os1 Cl1 81.75(14) . . ?
C1 Os1 P1 89.68(12) . . ?
C1 Os1 P2 90.06(12) . . ?
C1 Os1 C9 162.75(18) . . ?
C00I P1 Os1 118.83(15) . . ?
C00J P1 Os1 108.23(15) . . ?
C00J P1 C00I 104.7(2) . . ?
C00Q P1 Os1 118.52(15) . . ?
C00Q P1 C00I 99.4(2) . . ?
C00Q P1 C00J 105.7(2) . . ?
C00D P2 Os1 111.80(14) . . ?
C00G P2 Os1 122.69(14) . . ?
C00G P2 C00D 99.5(2) . . ?
C00G P2 C014 99.8(2) . . ?
C014 P2 Os1 113.32(15) . . ?
C014 P2 C00D 107.9(2) . . ?
C2 P3 C017 106.8(2) . . ?
C2 P3 C01I 109.9(2) . . ?
C2 P3 C01J 111.4(2) . . ?
C017 P3 C01I 110.9(2) . . ?
C017 P3 C01J 109.2(2) . . ?
C01I P3 C01J 108.6(2) . . ?
C9 C8 Os1 77.4(3) . . ?
C7 C8 Os1 137.2(4) . . ?
C7 C8 C9 145.2(4) . . ?
C3 C4 Os1 116.9(3) . . ?
C5 C4 Os1 129.5(3) . . ?
C5 C4 C3 113.6(4) . . ?
Os1 C9 H9A 117.2 . . ?
Os1 C9 H9B 117.2 . . ?
C8 C9 Os1 65.3(3) . . ?
C8 C9 H9A 117.2 . . ?
C8 C9 H9B 117.2 . . ?
H9A C9 H9B 114.2 . . ?
C00E C00D P2 124.8(3) . . ?
C00E C00D C00H 118.5(4) . . ?
C00H C00D P2 116.2(3) . . ?
C00D C00E H00E 119.8 . . ?
C00S C00E C00D 120.4(4) . . ?
C00S C00E H00E 119.8 . . ?
C00N C00G P2 116.6(3) . . ?
C012 C00G P2 123.8(3) . . ?
C012 C00G C00N 118.8(4) . . ?
C00D C00H H00H 119.6 . . ?
C00R C00H C00D 120.9(4) . . ?
C00R C00H H00H 119.6 . . ?
C00M C00I P1 121.3(3) . . ?
C00M C00I C00Y 119.5(4) . . ?
C00Y C00I P1 119.1(3) . . ?
C00T C00J P1 120.0(4) . . ?
C01F C00J P1 119.5(4) . . ?
C01F C00J C00T 119.8(4) . . ?
C00R C00K H00K 120.3 . . ?
C00R C00K C00S 119.4(4) . . ?
C00S C00K H00K 120.3 . . ?
C011 C00L H00L 119.8 . . ?
C011 C00L C014 120.4(4) . . ?
C014 C00L H00L 119.8 . . ?
C00I C00M H00M 120.2 . . ?
C00I C00M C00V 119.6(4) . . ?
C00V C00M H00M 120.2 . . ?
C00G C00N H00N 119.4 . . ?
C01C C00N C00G 121.1(4) . . ?
C01C C00N H00N 119.4 . . ?
Os1 C1 H1 120.1 . . ?
C2 C1 Os1 119.8(4) . . ?
C2 C1 H1 120.1 . . ?
C012 C00P H00P 120.0 . . ?
C015 C00P H00P 120.0 . . ?
C015 C00P C012 120.0(5) . . ?
C00X C00Q P1 118.4(4) . . ?
C00X C00Q C018 119.8(4) . . ?
C018 C00Q P1 121.5(4) . . ?
C00H C00R C00K 120.2(4) . . ?
C00H C00R H00R 119.9 . . ?
C00K C00R H00R 119.9 . . ?
C00E C00S H00S 119.7 . . ?
C00K C00S C00E 120.5(4) . . ?
C00K C00S H00S 119.7 . . ?
C00J C00T H00T 120.2 . . ?
C016 C00T C00J 119.7(5) . . ?
C016 C00T H00T 120.2 . . ?
C4 C3 H3A 109.6 . . ?
C4 C3 H3B 109.6 . . ?
H3A C3 H3B 108.1 . . ?
C2 C3 C4 110.4(4) . . ?
C2 C3 H3A 109.6 . . ?
C2 C3 H3B 109.6 . . ?
C00M C00V H00V 119.7 . . ?
C00W C00V C00M 120.6(4) . . ?
C00W C00V H00V 119.7 . . ?
C00V C00W H00W 119.9 . . ?
C00V C00W C019 120.3(4) . . ?
C019 C00W H00W 119.9 . . ?
C00Q C00X H00X 120.3 . . ?
C01G C00X C00Q 119.3(5) . . ?
C01G C00X H00X 120.3 . . ?
C00I C00Y H00Y 120.1 . . ?
C019 C00Y C00I 119.9(4) . . ?
C019 C00Y H00Y 120.1 . . ?
C8 C7 H7 119.8 . . ?
C8 C7 C6 120.4(4) . . ?
C6 C7 H7 119.8 . . ?
C4 C5 Cl2 119.1(4) . . ?
C6 C5 Cl2 113.6(3) . . ?
C6 C5 C4 127.1(4) . . ?
C00L C011 H011 119.8 . . ?
C00L C011 C01L 120.3(5) . . ?
C01L C011 H011 119.8 . . ?
C00G C012 C00P 120.3(4) . . ?
C00G C012 H012 119.8 . . ?
C00P C012 H012 119.8 . . ?
C1 C2 P3 124.5(4) . . ?
C1 C2 C3 114.9(4) . . ?
C3 C2 P3 120.3(3) . . ?
C00L C014 P2 120.5(3) . . ?
C00L C014 C01E 118.6(4) . . ?
C01E C014 P2 120.5(4) . . ?
C00P C015 H015 120.0 . . ?
C00P C015 C01C 120.0(4) . . ?
C01C C015 H015 120.0 . . ?
C00T C016 H016 120.1 . . ?
C01A C016 C00T 119.9(5) . . ?
C01A C016 H016 120.1 . . ?
C01O C017 P3 122.4(4) . . ?
C01O C017 C01P 119.7(5) . . ?
C01P C017 P3 117.7(4) . . ?
C00Q C018 H018 120.1 . . ?
C01K C018 C00Q 119.7(5) . . ?
C01K C018 H018 120.1 . . ?
C00W C019 C00Y 120.0(5) . . ?
C00W C019 H019 120.0 . . ?
C00Y C019 H019 120.0 . . ?
C016 C01A H01A 119.6 . . ?
C01D C01A C016 120.8(5) . . ?
C01D C01A H01A 119.6 . . ?
C7 C6 H6 118.5 . . ?
C5 C6 C7 123.0(4) . . ?
C5 C6 H6 118.5 . . ?
C00N C01C C015 119.7(4) . . ?
C00N C01C H01C 120.2 . . ?
C015 C01C H01C 120.2 . . ?
C01A C01D H01D 120.2 . . ?
C01A C01D C01F 119.6(5) . . ?
C01F C01D H01D 120.2 . . ?
C014 C01E H01E 119.7 . . ?
C01Q C01E C014 120.5(5) . . ?
C01Q C01E H01E 119.7 . . ?
C00J C01F C01D 120.2(5) . . ?
C00J C01F H01F 119.9 . . ?
C01D C01F H01F 119.9 . . ?
C00X C01G H01G 119.6 . . ?
C01H C01G C00X 120.9(5) . . ?
C01H C01G H01G 119.6 . . ?
C01G C01H H01H 120.2 . . ?
C01K C01H C01G 119.5(5) . . ?
C01K C01H H01H 120.2 . . ?
C01M C01I P3 118.9(4) . . ?
C01M C01I C01N 119.9(5) . . ?
C01N C01I P3 121.1(4) . . ?
C01S C01J P3 120.7(4) . . ?
C01W C01J P3 119.7(4) . . ?
C01W C01J C01S 119.6(5) . . ?
C018 C01K H01K 119.7 . . ?
C01H C01K C018 120.6(5) . . ?
C01H C01K H01K 119.7 . . ?
C011 C01L H01L 120.3 . . ?
C01Q C01L C011 119.5(5) . . ?
C01Q C01L H01L 120.3 . . ?
C01I C01M H01M 119.9 . . ?
C01I C01M C01R 120.1(5) . . ?
C01R C01M H01M 119.9 . . ?
C01I C01N H01N 120.5 . . ?
C01U C01N C01I 119.0(6) . . ?
C01U C01N H01N 120.5 . . ?
C017 C01O H01O 120.2 . . ?
C01X C01O C017 119.5(6) . . ?
C01X C01O H01O 120.2 . . ?
C017 C01P H01P 119.9 . . ?
C01Y C01P C017 120.1(6) . . ?
C01Y C01P H01P 119.9 . . ?
C01E C01Q C01L 120.5(5) . . ?
C01E C01Q H01Q 119.7 . . ?
C01L C01Q H01Q 119.7 . . ?
C01M C01R H01R 120.1 . . ?
C01V C01R C01M 119.8(6) . . ?
C01V C01R H01R 120.1 . . ?
C01J C01S H01S 120.4 . . ?
C01J C01S C023 119.3(6) . . ?
C023 C01S H01S 120.4 . . ?
C01N C01U H01U 119.7 . . ?
C01V C01U C01N 120.7(6) . . ?
C01V C01U H01U 119.7 . . ?
C01R C01V H01V 119.8 . . ?
C01U C01V C01R 120.4(6) . . ?
C01U C01V H01V 119.8 . . ?
C01J C01W H01W 119.4 . . ?
C021 C01W C01J 121.2(6) . . ?
C021 C01W H01W 119.4 . . ?
C01O C01X H01X 120.0 . . ?
C01Z C01X C01O 120.1(6) . . ?
C01Z C01X H01X 120.0 . . ?
C01P C01Y H01Y 120.1 . . ?
C01Z C01Y C01P 119.8(6) . . ?
C01Z C01Y H01Y 120.1 . . ?
C01X C01Z H01Z 119.6 . . ?
C01Y C01Z C01X 120.8(6) . . ?
C01Y C01Z H01Z 119.6 . . ?
C021 C020 H020 119.7 . . ?
C021 C020 C023 120.6(6) . . ?
C023 C020 H020 119.7 . . ?
C01W C021 C020 119.4(6) . . ?
C01W C021 H021 120.3 . . ?
C020 C021 H021 120.3 . . ?
C01S C023 H023 120.1 . . ?
C020 C023 C01S 119.8(7) . . ?
C020 C023 H023 120.1 . . ?
F009 B024 F00F 110.6(7) . . ?
F009 B024 F01T 107.3(9) . . ?
F009 B024 F022 110.5(7) . . ?
F009 B024 F026 101.3(8) . . ?
F00F B024 F026 84.0(10) . . ?
F01T B024 F00F 103.8(6) . . ?
F01T B024 F026 145.0(10) . . ?
F022 B024 F00F 128.5(10) . . ?
F022 B024 F01T 92.1(8) . . ?
Cl07 C025 H02A 109.2 . . ?
Cl07 C025 H02B 109.2 . . ?
Cl08 C025 Cl07 112.2(5) . . ?
Cl08 C025 H02A 109.2 . . ?
Cl08 C025 H02B 109.2 . . ?
H02A C025 H02B 107.9 . . ?

loop_
_geom_bond_atom_site_label_1
_geom_bond_atom_site_label_2
_geom_bond_distance
_geom_bond_site_symmetry_2
_geom_bond_publ_flag
Os1 Cl1 2.4861(10) . ?
Os1 P1 2.4332(10) . ?
Os1 P2 2.4121(10) . ?
Os1 C8 2.046(4) . ?
Os1 C4 2.041(4) . ?
Os1 C9 2.198(4) . ?
Os1 C1 2.098(4) . ?
Cl2 C5 1.765(5) . ?
P1 C00I 1.844(4) . ?
P1 C00J 1.833(5) . ?
P1 C00Q 1.832(5) . ?
P2 C00D 1.832(4) . ?
P2 C00G 1.829(4) . ?
P2 C014 1.829(5) . ?
P3 C2 1.788(5) . ?
P3 C017 1.795(5) . ?
P3 C01I 1.799(5) . ?
P3 C01J 1.801(5) . ?
Cl07 C025 1.775(9) . ?
Cl08 C025 1.750(9) . ?
F009 B024 1.344(9) . ?
C8 C9 1.363(7) . ?
C8 C7 1.362(7) . ?
C4 C3 1.510(6) . ?
C4 C5 1.420(6) . ?
C9 H9A 0.9900 . ?
C9 H9B 0.9900 . ?
C00D C00E 1.392(6) . ?
C00D C00H 1.399(6) . ?
C00E H00E 0.9500 . ?
C00E C00S 1.391(7) . ?
F00F B024 1.387(12) . ?
C00G C00N 1.400(6) . ?
C00G C012 1.384(6) . ?
C00H H00H 0.9500 . ?
C00H C00R 1.385(7) . ?
C00I C00M 1.393(6) . ?
C00I C00Y 1.403(6) . ?
C00J C00T 1.398(6) . ?
C00J C01F 1.391(7) . ?
C00K H00K 0.9500 . ?
C00K C00R 1.386(7) . ?
C00K C00S 1.388(7) . ?
C00L H00L 0.9500 . ?
C00L C011 1.384(7) . ?
C00L C014 1.399(6) . ?
C00M H00M 0.9500 . ?
C00M C00V 1.398(7) . ?
C00N H00N 0.9500 . ?
C00N C01C 1.380(6) . ?
C1 H1 0.9500 . ?
C1 C2 1.332(7) . ?
C00P H00P 0.9500 . ?
C00P C012 1.402(7) . ?
C00P C015 1.382(7) . ?
C00Q C00X 1.398(7) . ?
C00Q C018 1.399(7) . ?
C00R H00R 0.9500 . ?
C00S H00S 0.9500 . ?
C00T H00T 0.9500 . ?
C00T C016 1.397(7) . ?
C3 H3A 0.9900 . ?
C3 H3B 0.9900 . ?
C3 C2 1.493(6) . ?
C00V H00V 0.9500 . ?
C00V C00W 1.374(7) . ?
C00W H00W 0.9500 . ?
C00W C019 1.384(7) . ?
C00X H00X 0.9500 . ?
C00X C01G 1.396(7) . ?
C00Y H00Y 0.9500 . ?
C00Y C019 1.393(7) . ?
C7 H7 0.9500 . ?
C7 C6 1.406(7) . ?
C5 C6 1.370(7) . ?
C011 H011 0.9500 . ?
C011 C01L 1.396(7) . ?
C012 H012 0.9500 . ?
C014 C01E 1.403(7) . ?
C015 H015 0.9500 . ?
C015 C01C 1.392(7) . ?
C016 H016 0.9500 . ?
C016 C01A 1.384(7) . ?
C017 C01O 1.397(8) . ?
C017 C01P 1.404(8) . ?
C018 H018 0.9500 . ?
C018 C01K 1.393(7) . ?
C019 H019 0.9500 . ?
C01A H01A 0.9500 . ?
C01A C01D 1.382(8) . ?
C6 H6 0.9500 . ?
C01C H01C 0.9500 . ?
C01D H01D 0.9500 . ?
C01D C01F 1.396(7) . ?
C01E H01E 0.9500 . ?
C01E C01Q 1.382(7) . ?
C01F H01F 0.9500 . ?
C01G H01G 0.9500 . ?
C01G C01H 1.387(8) . ?
C01H H01H 0.9500 . ?
C01H C01K 1.385(8) . ?
C01I C01M 1.389(7) . ?
C01I C01N 1.404(7) . ?
C01J C01S 1.391(8) . ?
C01J C01W 1.386(8) . ?
C01K H01K 0.9500 . ?
C01L H01L 0.9500 . ?
C01L C01Q 1.383(8) . ?
C01M H01M 0.9500 . ?
C01M C01R 1.391(8) . ?
C01N H01N 0.9500 . ?
C01N C01U 1.392(8) . ?
C01O H01O 0.9500 . ?
C01O C01X 1.392(9) . ?
C01P H01P 0.9500 . ?
C01P C01Y 1.386(8) . ?
C01Q H01Q 0.9500 . ?
C01R H01R 0.9500 . ?
C01R C01V 1.384(9) . ?
C01S H01S 0.9500 . ?
C01S C023 1.401(9) . ?
F01T B024 1.387(13) . ?
C01U H01U 0.9500 . ?
C01U C01V 1.378(10) . ?
C01V H01V 0.9500 . ?
C01W H01W 0.9500 . ?
C01W C021 1.376(9) . ?
C01X H01X 0.9500 . ?
C01X C01Z 1.387(10) . ?
C01Y H01Y 0.9500 . ?
C01Y C01Z 1.380(10) . ?
C01Z H01Z 0.9500 . ?
C020 H020 0.9500 . ?
C020 C021 1.378(11) . ?
C020 C023 1.388(11) . ?
C021 H021 0.9500 . ?
F022 B024 1.360(11) . ?
C023 H023 0.9500 . ?
B024 F026 1.61(2) . ?
C025 H02A 0.9900 . ?
C025 H02B 0.9900 . ?

loop_
_geom_torsion_atom_site_label_1
_geom_torsion_atom_site_label_2
_geom_torsion_atom_site_label_3
_geom_torsion_atom_site_label_4
_geom_torsion
_geom_torsion_site_symmetry_1
_geom_torsion_site_symmetry_2
_geom_torsion_site_symmetry_3
_geom_torsion_site_symmetry_4
_geom_torsion_publ_flag
Os1 P1 C00I C00M 145.0(3) . . . . ?
Os1 P1 C00I C00Y -39.6(4) . . . . ?
Os1 P1 C00J C00T -84.0(4) . . . . ?
Os1 P1 C00J C01F 87.0(4) . . . . ?
Os1 P1 C00Q C00X 39.9(4) . . . . ?
Os1 P1 C00Q C018 -145.8(3) . . . . ?
Os1 P2 C00D C00E -87.8(4) . . . . ?
Os1 P2 C00D C00H 84.8(3) . . . . ?
Os1 P2 C00G C00N -171.7(3) . . . . ?
Os1 P2 C00G C012 18.8(5) . . . . ?
Os1 P2 C014 C00L 59.8(4) . . . . ?
Os1 P2 C014 C01E -113.3(4) . . . . ?
Os1 C8 C7 C6 -0.2(7) . . . . ?
Os1 C4 C3 C2 7.6(5) . . . . ?
Os1 C4 C5 Cl2 179.8(2) . . . . ?
Os1 C4 C5 C6 4.6(7) . . . . ?
Os1 C1 C2 P3 -176.6(2) . . . . ?
Os1 C1 C2 C3 -3.0(5) . . . . ?
Cl2 C5 C6 C7 -175.4(4) . . . . ?
P1 C00I C00M C00V 178.8(3) . . . . ?
P1 C00I C00Y C019 -178.3(4) . . . . ?
P1 C00J C00T C016 171.0(4) . . . . ?
P1 C00J C01F C01D -172.6(4) . . . . ?
P1 C00Q C00X C01G 176.6(4) . . . . ?
P1 C00Q C018 C01K -176.9(4) . . . . ?
P2 C00D C00E C00S 173.8(3) . . . . ?
P2 C00D C00H C00R -174.1(4) . . . . ?
P2 C00G C00N C01C -168.2(4) . . . . ?
P2 C00G C012 C00P 167.0(4) . . . . ?
P2 C014 C01E C01Q 175.3(4) . . . . ?
P3 C017 C01O C01X -173.7(5) . . . . ?
P3 C017 C01P C01Y 175.1(5) . . . . ?
P3 C01I C01M C01R 176.1(4) . . . . ?
P3 C01I C01N C01U -176.6(4) . . . . ?
P3 C01J C01S C023 -178.8(5) . . . . ?
P3 C01J C01W C021 178.2(5) . . . . ?
C8 C7 C6 C5 -2.2(7) . . . . ?
C4 C3 C2 P3 171.1(3) . . . . ?
C4 C3 C2 C1 -2.8(6) . . . . ?
C4 C5 C6 C7 -0.1(7) . . . . ?
C9 C8 C7 C6 -173.0(6) . . . . ?
C00D P2 C00G C00N -48.0(4) . . . . ?
C00D P2 C00G C012 142.5(4) . . . . ?
C00D P2 C014 C00L -64.6(4) . . . . ?
C00D P2 C014 C01E 122.4(4) . . . . ?
C00D C00E C00S C00K -1.2(7) . . . . ?
C00D C00H C00R C00K 0.7(7) . . . . ?
C00E C00D C00H C00R -1.0(7) . . . . ?
C00G P2 C00D C00E 141.1(4) . . . . ?
C00G P2 C00D C00H -46.3(4) . . . . ?
C00G P2 C014 C00L -168.0(4) . . . . ?
C00G P2 C014 C01E 18.9(4) . . . . ?
C00G C00N C01C C015 0.2(7) . . . . ?
C00H C00D C00E C00S 1.2(6) . . . . ?
C00I P1 C00J C00T 43.7(4) . . . . ?
C00I P1 C00J C01F -145.3(4) . . . . ?
C00I P1 C00Q C00X -90.3(4) . . . . ?
C00I P1 C00Q C018 83.9(4) . . . . ?
C00I C00M C00V C00W -0.8(7) . . . . ?
C00I C00Y C019 C00W -0.3(7) . . . . ?
C00J P1 C00I C00M 24.1(4) . . . . ?
C00J P1 C00I C00Y -160.5(4) . . . . ?
C00J P1 C00Q C00X 161.4(4) . . . . ?
C00J P1 C00Q C018 -24.3(4) . . . . ?
C00J C00T C016 C01A 0.4(7) . . . . ?
C00L C011 C01L C01Q 1.3(8) . . . . ?
C00L C014 C01E C01Q 2.1(7) . . . . ?
C00M C00I C00Y C019 -2.9(7) . . . . ?
C00M C00V C00W C019 -2.5(7) . . . . ?
C00N C00G C012 C00P -2.2(7) . . . . ?
C00P C015 C01C C00N -1.7(7) . . . . ?
C00Q P1 C00I C00M -85.0(4) . . . . ?
C00Q P1 C00I C00Y 90.4(4) . . . . ?
C00Q P1 C00J C00T 148.1(4) . . . . ?
C00Q P1 C00J C01F -41.0(4) . . . . ?
C00Q C00X C01G C01H 0.1(7) . . . . ?
C00Q C018 C01K C01H 1.0(8) . . . . ?
C00R C00K C00S C00E 0.9(7) . . . . ?
C00S C00K C00R C00H -0.7(7) . . . . ?
C00T C00J C01F C01D -1.6(7) . . . . ?
C00T C016 C01A C01D 0.7(7) . . . . ?
C3 C4 C5 Cl2 1.7(5) . . . . ?
C3 C4 C5 C6 -173.4(4) . . . . ?
C00V C00W C019 C00Y 3.0(7) . . . . ?
C00X C00Q C018 C01K -2.8(7) . . . . ?
C00X C01G C01H C01K -1.8(8) . . . . ?
C00Y C00I C00M C00V 3.4(7) . . . . ?
C7 C8 C9 Os1 175.0(8) . . . . ?
C5 C4 C3 C2 -174.1(4) . . . . ?
C011 C00L C014 P2 -174.2(3) . . . . ?
C011 C00L C014 C01E -1.0(7) . . . . ?
C011 C01L C01Q C01E -0.1(8) . . . . ?
C012 C00G C00N C01C 1.8(7) . . . . ?
C012 C00P C015 C01C 1.2(8) . . . . ?
C2 P3 C017 C01O 122.4(5) . . . . ?
C2 P3 C017 C01P -52.8(5) . . . . ?
C2 P3 C01I C01M -65.4(5) . . . . ?
C2 P3 C01I C01N 111.8(4) . . . . ?
C2 P3 C01J C01S 131.1(5) . . . . ?
C2 P3 C01J C01W -48.4(6) . . . . ?
C014 P2 C00D C00E 37.4(4) . . . . ?
C014 P2 C00D C00H -149.9(3) . . . . ?
C014 P2 C00G C00N 62.2(4) . . . . ?
C014 P2 C00G C012 -107.3(4) . . . . ?
C014 C00L C011 C01L -0.7(7) . . . . ?
C014 C01E C01Q C01L -1.6(8) . . . . ?
C015 C00P C012 C00G 0.8(7) . . . . ?
C016 C01A C01D C01F -2.2(7) . . . . ?
C017 P3 C2 C1 121.0(4) . . . . ?
C017 P3 C2 C3 -52.3(4) . . . . ?
C017 P3 C01I C01M 176.7(4) . . . . ?
C017 P3 C01I C01N -6.1(5) . . . . ?
C017 P3 C01J C01S -111.2(5) . . . . ?
C017 P3 C01J C01W 69.3(5) . . . . ?
C017 C01O C01X C01Z -1.3(9) . . . . ?
C017 C01P C01Y C01Z -1.1(9) . . . . ?
C018 C00Q C00X C01G 2.2(7) . . . . ?
C01A C01D C01F C00J 2.7(7) . . . . ?
C01F C00J C00T C016 0.1(7) . . . . ?
C01G C01H C01K C018 1.3(8) . . . . ?
C01I P3 C2 C1 0.6(5) . . . . ?
C01I P3 C2 C3 -172.7(4) . . . . ?
C01I P3 C017 C01O -117.9(5) . . . . ?
C01I P3 C017 C01P 66.9(5) . . . . ?
C01I P3 C01J C01S 9.9(5) . . . . ?
C01I P3 C01J C01W -169.6(5) . . . . ?
C01I C01M C01R C01V 0.2(9) . . . . ?
C01I C01N C01U C01V 0.9(9) . . . . ?
C01J P3 C2 C1 -119.9(4) . . . . ?
C01J P3 C2 C3 66.9(4) . . . . ?
C01J P3 C017 C01O 1.9(5) . . . . ?
C01J P3 C017 C01P -173.3(4) . . . . ?
C01J P3 C01I C01M 56.6(5) . . . . ?
C01J P3 C01I C01N -126.1(4) . . . . ?
C01J C01S C023 C020 1.3(11) . . . . ?
C01J C01W C021 C020 -0.1(11) . . . . ?
C01M C01I C01N C01U 0.6(8) . . . . ?
C01M C01R C01V C01U 1.3(9) . . . . ?
C01N C01I C01M C01R -1.2(8) . . . . ?
C01N C01U C01V C01R -1.9(10) . . . . ?
C01O C017 C01P C01Y -0.3(8) . . . . ?
C01O C01X C01Z C01Y -0.1(10) . . . . ?
C01P C017 C01O C01X 1.4(8) . . . . ?
C01P C01Y C01Z C01X 1.2(10) . . . . ?
C01S C01J C01W C021 -1.4(10) . . . . ?
C01W C01J C01S C023 0.8(9) . . . . ?
C021 C020 C023 C01S -2.8(12) . . . . ?
C023 C020 C021 C01W 2.2(11) . . . . ?

loop_
_exptl_oxdiff_crystal_face_indexfrac_h
_exptl_oxdiff_crystal_face_indexfrac_k
_exptl_oxdiff_crystal_face_indexfrac_l
_exptl_oxdiff_crystal_face_x
_exptl_oxdiff_crystal_face_y
_exptl_oxdiff_crystal_face_z
1.6575 -7.3473 -0.4762 0.3182 -0.0723 -0.8849
-19.4328 0.7874 -0.1653 -2.7840 0.9347 -0.4695
1.5430 1.3151 -13.0635 0.4181 0.7902 0.1347
-0.4273 7.6970 1.0917 -0.1557 -0.0253 0.9688
1.5489 0.1119 20.6082 -0.1118 -1.4280 0.1809
6.0025 -3.9956 -0.9918 0.9143 -0.2330 -0.3364
